data_4135591
loop_
_publ_author_name
'Tomanik, Martin'
'Xu, Zhi'
'Herzon, Seth B.'

_publ_section_title
;
 Enantioselective Synthesis of Euonyminol.
;
_journal_issue 2
_journal_name_full 'Journal of the American Chemical Society'
_journal_page_first 699
_journal_page_last 704
_journal_paper_doi 10.1021/jacs.0c12998
_journal_volume 143
_journal_year 2021
_chemical_absolute_configuration ad
_chemical_formula_moiety 'C23 H33 O8 Si'
_chemical_formula_sum 'C23 H33 O8 Si'
_chemical_formula_weight 465.58
_space_group_crystal_system monoclinic
_space_group_IT_number 4
_space_group_name_Hall 'P 2yb'
_space_group_name_H-M_alt 'P 1 21 1'
_atom_sites_solution_hydrogens geom
_atom_sites_solution_primary SHELXT
_atom_sites_solution_secondary difmap
_audit_creation_method SHELXL-2014/7
_cell_angle_alpha 90
_cell_angle_beta 100.2800(10)
_cell_angle_gamma 90
_cell_formula_units_Z 2
_cell_length_a 9.19220(10)
_cell_length_b 11.22070(10)
_cell_length_c 11.73690(10)
_cell_measurement_reflns_used 33212
_cell_measurement_temperature 93(2)
_cell_measurement_theta_max 66.5900
_cell_measurement_theta_min 3.8040
_cell_volume 1191.15(2)
_computing_cell_refinement 'CrysAlisPro 1.171.40.67a (Rigaku OD, 2019)'
_computing_data_collection 'CrysAlisPro 1.171.40.67a (Rigaku OD, 2019)'
_computing_data_reduction 'CrysAlisPro 1.171.40.67a (Rigaku OD, 2019)'
_computing_molecular_graphics 'Olex2 (Dolomanov et al., 2009)'
_computing_publication_material 'CIFTAB-2014/2 (Sheldrick, 2014)'
_computing_structure_refinement 'SHELXL-2014/7 (Sheldrick, 2014)'
_computing_structure_solution 'SHELXT-2014/5 (Sheldrick, 2014)'
_diffrn_ambient_temperature 93(2)
_diffrn_detector_area_resol_mean 22.2
_diffrn_measured_fraction_theta_full 1.000
_diffrn_measured_fraction_theta_max 1.000
_diffrn_measurement_device_type 'Rigaku Saturn 944+ CCD'
_diffrn_measurement_method \w
_diffrn_radiation_type CuK\a
_diffrn_radiation_wavelength 1.54184
_diffrn_reflns_av_R_equivalents 0.0318
_diffrn_reflns_av_unetI/netI 0.0144
_diffrn_reflns_Laue_measured_fraction_full 1.000
_diffrn_reflns_Laue_measured_fraction_max 1.000
_diffrn_reflns_limit_h_max 10
_diffrn_reflns_limit_h_min -10
_diffrn_reflns_limit_k_max 12
_diffrn_reflns_limit_k_min -13
_diffrn_reflns_limit_l_max 13
_diffrn_reflns_limit_l_min -13
_diffrn_reflns_number 41790
_diffrn_reflns_point_group_measured_fraction_full 0.980
_diffrn_reflns_point_group_measured_fraction_max 0.980
_diffrn_reflns_theta_full 66.543
_diffrn_reflns_theta_max 66.543
_diffrn_reflns_theta_min 3.828
_diffrn_source 'microfocus rotating anode'
_exptl_absorpt_coefficient_mu 1.258
_exptl_absorpt_correction_T_max 1.00000
_exptl_absorpt_correction_T_min 0.80843
_exptl_absorpt_correction_type multi-scan
_exptl_absorpt_process_details
; 
CrysAlisPro 1.171.40.67a (Rigaku Oxford Diffraction, 2019) 
Empirical absorption correction using spherical harmonics, 
 implemented in SCALE3 ABSPACK scaling algorithm. 
;
_exptl_crystal_colour Colorless
_exptl_crystal_density_diffrn 1.298
_exptl_crystal_description Block
_exptl_crystal_F_000 498
_exptl_crystal_size_max 0.200
_exptl_crystal_size_mid 0.200
_exptl_crystal_size_min 0.200
_refine_diff_density_max 0.502
_refine_diff_density_min -0.458
_refine_diff_density_rms 0.071
_refine_ls_abs_structure_details
; 
 Flack x determined using 1807 quotients [(I+)-(I-)]/[(I+)+(I-)] 
 (Parsons, Flack and Wagner, Acta Cryst. B69 (2013) 249-259). 
;
_refine_ls_abs_structure_Flack 0.000(7)
_refine_ls_extinction_method none
_refine_ls_goodness_of_fit_ref 1.084
_refine_ls_hydrogen_treatment constr
_refine_ls_matrix_type full
_refine_ls_number_parameters 296
_refine_ls_number_reflns 4112
_refine_ls_number_restraints 1
_refine_ls_restrained_S_all 1.084
_refine_ls_R_factor_all 0.0304
_refine_ls_R_factor_gt 0.0294
_refine_ls_shift/su_max 0.000
_refine_ls_shift/su_mean 0.000
_refine_ls_structure_factor_coef Fsqd
_refine_ls_weighting_details 'w=1/[\s^2^(Fo^2^)+(0.0558P)^2^+0.2356P] where P=(Fo^2^+2Fc^2^)/3'
_refine_ls_weighting_scheme calc
_refine_ls_wR_factor_gt 0.0810
_refine_ls_wR_factor_ref 0.0818
_reflns_Friedel_coverage 0.857
_reflns_Friedel_fraction_full 0.957
_reflns_Friedel_fraction_max 0.957
_reflns_number_gt 4009
_reflns_number_total 4112
_reflns_threshold_expression 'I > 2\s(I)'
_cod_data_source_file ja0c12998_si_003.cif
_cod_data_source_block 007b-20073
_cod_original_sg_symbol_H-M 'P 21'
_cod_database_code 4135591
_shelx_shelxl_version_number 2014/7
_shelx_space_group_comment
; 
The symmetry employed for this shelxl refinement is uniquely defined 
by the following loop, which should always be used as a source of 
symmetry information in preference to the above space-group names. 
They are only intended as comments. 
;
_shelx_estimated_absorpt_t_min 0.787
_shelx_estimated_absorpt_t_max 0.787

loop_
_space_group_symop_operation_xyz
'x, y, z'
'-x, y+1/2, -z'

loop_
_atom_site_label
_atom_site_type_symbol
_atom_site_fract_x
_atom_site_fract_y
_atom_site_fract_z
_atom_site_U_iso_or_equiv
_atom_site_adp_type
_atom_site_occupancy
_atom_site_site_symmetry_order
_atom_site_calc_flag
_atom_site_refinement_flags_posn
_atom_site_refinement_flags_adp
_atom_site_refinement_flags_occupancy
_atom_site_disorder_assembly
_atom_site_disorder_group
Si1 Si 0.75556(7) 0.43401(6) 0.77269(5) 0.02064(17) Uani 1 1 d . . . . .
O1 O 1.00566(19) 0.25608(17) 0.55621(16) 0.0233(4) Uani 1 1 d . . . . .
O2 O 1.1326(2) 0.3852(2) 0.68278(15) 0.0295(5) Uani 1 1 d . . . . .
O3 O 1.11685(19) 0.49330(17) 0.31234(15) 0.0216(4) Uani 1 1 d . . . . .
O4 O 0.67384(18) 0.33374(15) 0.32673(14) 0.0178(4) Uani 1 1 d . . . . .
O5 O 0.42831(19) 0.4337(2) 0.06696(15) 0.0260(4) Uani 1 1 d . . . . .
O6 O 0.1863(2) 0.36030(18) 0.04571(16) 0.0277(4) Uani 1 1 d . . . . .
O7 O 0.60474(18) 0.58241(16) 0.35515(15) 0.0189(4) Uani 1 1 d . . . . .
O8 O 0.68312(19) 0.75237(17) 0.46500(16) 0.0232(4) Uani 1 1 d . . . . .
C1 C 0.9594(3) 0.2478(2) 0.4310(2) 0.0210(5) Uani 1 1 d . . . . .
H1A H 0.8662 0.2021 0.4111 0.025 Uiso 1 1 calc R U . . .
H1B H 1.0364 0.2084 0.3951 0.025 Uiso 1 1 calc R U . . .
C2 C 0.9371(2) 0.3773(2) 0.3897(2) 0.0159(5) Uani 1 1 d . . . . .
C3 C 0.9906(2) 0.4124(2) 0.2751(2) 0.0178(5) Uani 1 1 d . . . . .
H3 H 1.0275 0.3391 0.2409 0.021 Uiso 1 1 calc R U . . .
C4 C 0.8825(3) 0.4775(3) 0.1798(2) 0.0215(5) Uani 1 1 d . . . . .
H4A H 0.9229 0.5575 0.1684 0.026 Uiso 1 1 calc R U . . .
H4B H 0.8770 0.4330 0.1063 0.026 Uiso 1 1 calc R U . . .
C5 C 0.7256(3) 0.4919(2) 0.2052(2) 0.0190(5) Uani 1 1 d . . . . .
H5 H 0.6679 0.5500 0.1502 0.023 Uiso 1 1 calc R U . . .
C6 C 0.7401(3) 0.5362(2) 0.3305(2) 0.0174(5) Uani 1 1 d . . . . .
H6 H 0.8232 0.5943 0.3509 0.021 Uiso 1 1 calc R U . . .
C7 C 0.7739(2) 0.4173(2) 0.39325(19) 0.0161(5) Uani 1 1 d . . . . .
C8 C 0.7477(2) 0.4197(2) 0.5133(2) 0.0170(5) Uani 1 1 d . . . . .
C9 C 0.7379(2) 0.4274(3) 0.6140(2) 0.0191(5) Uani 1 1 d . . . . .
C10 C 1.0720(3) 0.3640(3) 0.5856(2) 0.0220(5) Uani 1 1 d . . . . .
C11 C 1.0514(2) 0.4357(2) 0.47940(19) 0.0180(5) Uani 1 1 d . . . . .
C12 C 1.1521(3) 0.4922(2) 0.4296(2) 0.0185(5) Uani 1 1 d . . . . .
C13 C 1.2947(3) 0.5487(3) 0.4797(2) 0.0240(5) Uani 1 1 d . . . . .
H13A H 1.3738 0.5142 0.4443 0.036 Uiso 1 1 calc R U . . .
H13B H 1.3158 0.5348 0.5635 0.036 Uiso 1 1 calc R U . . .
H13C H 1.2888 0.6347 0.4646 0.036 Uiso 1 1 calc R U . . .
C14 C 0.6794(3) 0.2755(3) 0.1296(2) 0.0262(6) Uani 1 1 d . . . . .
H14A H 0.7852 0.2580 0.1505 0.039 Uiso 1 1 calc R U . . .
H14B H 0.6565 0.3013 0.0486 0.039 Uiso 1 1 calc R U . . .
H14C H 0.6223 0.2037 0.1397 0.039 Uiso 1 1 calc R U . . .
C15 C 0.6393(3) 0.3740(2) 0.2071(2) 0.0196(5) Uani 1 1 d . . . . .
C16 C 0.4716(3) 0.3934(2) 0.1835(2) 0.0210(5) Uani 1 1 d . . . . .
H16A H 0.4203 0.3180 0.1949 0.025 Uiso 1 1 calc R U . . .
H16B H 0.4445 0.4536 0.2378 0.025 Uiso 1 1 calc R U . . .
C17 C 0.2761(3) 0.4600(2) 0.0393(3) 0.0279(6) Uani 1 1 d . . . . .
H17A H 0.2521 0.5219 0.0931 0.033 Uiso 1 1 calc R U . . .
H17B H 0.2538 0.4931 -0.0401 0.033 Uiso 1 1 calc R U . . .
C18 C 0.2072(4) 0.2711(3) -0.0354(3) 0.0372(7) Uani 1 1 d . . . . .
H18A H 0.1935 0.3060 -0.1131 0.056 Uiso 1 1 calc R U . . .
H18B H 0.1350 0.2071 -0.0340 0.056 Uiso 1 1 calc R U . . .
H18C H 0.3074 0.2387 -0.0150 0.056 Uiso 1 1 calc R U . . .
C19 C 0.6011(3) 0.7083(2) 0.3625(2) 0.0211(5) Uani 1 1 d . . . . .
H19 H 0.5482 0.7576 0.3035 0.025 Uiso 1 1 calc R U . . .
C20 C 0.6152(3) 0.7332(3) 0.5636(2) 0.0249(6) Uani 1 1 d . . . . .
H20A H 0.5204 0.7753 0.5532 0.037 Uiso 1 1 calc R U . . .
H20B H 0.6801 0.7633 0.6331 0.037 Uiso 1 1 calc R U . . .
H20C H 0.5985 0.6477 0.5725 0.037 Uiso 1 1 calc R U . . .
C21 C 0.9055(3) 0.5420(3) 0.8273(2) 0.0305(6) Uani 1 1 d . . . . .
H21A H 0.9920 0.5249 0.7918 0.046 Uiso 1 1 calc R U . . .
H21B H 0.9327 0.5349 0.9116 0.046 Uiso 1 1 calc R U . . .
H21C H 0.8709 0.6232 0.8071 0.046 Uiso 1 1 calc R U . . .
C22 C 0.8063(4) 0.2815(3) 0.8275(2) 0.0310(6) Uani 1 1 d . . . . .
H22A H 0.7191 0.2298 0.8118 0.047 Uiso 1 1 calc R U . . .
H22B H 0.8431 0.2846 0.9111 0.047 Uiso 1 1 calc R U . . .
H22C H 0.8836 0.2495 0.7884 0.047 Uiso 1 1 calc R U . . .
C23 C 0.5769(3) 0.4859(3) 0.8100(2) 0.0286(6) Uani 1 1 d . . . . .
H23A H 0.5539 0.5658 0.7780 0.043 Uiso 1 1 calc R U . . .
H23B H 0.5852 0.4885 0.8944 0.043 Uiso 1 1 calc R U . . .
H23C H 0.4978 0.4307 0.7773 0.043 Uiso 1 1 calc R U . . .

loop_
_atom_site_aniso_label
_atom_site_aniso_U_11
_atom_site_aniso_U_22
_atom_site_aniso_U_33
_atom_site_aniso_U_23
_atom_site_aniso_U_13
_atom_site_aniso_U_12
Si1 0.0259(3) 0.0220(4) 0.0154(3) 0.0006(3) 0.0075(2) 0.0031(3)
O1 0.0205(8) 0.0259(10) 0.0252(9) 0.0105(7) 0.0089(7) 0.0053(7)
O2 0.0233(9) 0.0475(13) 0.0179(9) 0.0026(8) 0.0042(7) 0.0104(9)
O3 0.0186(8) 0.0263(10) 0.0214(9) 0.0014(7) 0.0075(7) -0.0068(7)
O4 0.0190(8) 0.0198(9) 0.0147(8) 0.0016(7) 0.0030(6) -0.0062(7)
O5 0.0216(8) 0.0349(10) 0.0206(8) 0.0049(8) 0.0008(6) -0.0038(8)
O6 0.0248(10) 0.0324(12) 0.0251(9) -0.0011(8) 0.0024(7) -0.0056(8)
O7 0.0138(8) 0.0183(9) 0.0245(9) -0.0009(7) 0.0030(7) 0.0004(6)
O8 0.0205(8) 0.0250(10) 0.0260(9) -0.0051(7) 0.0095(7) -0.0052(7)
C1 0.0205(12) 0.0188(13) 0.0254(13) 0.0025(10) 0.0085(10) 0.0001(10)
C2 0.0151(11) 0.0162(12) 0.0175(11) 0.0007(10) 0.0060(9) -0.0013(9)
C3 0.0179(11) 0.0176(14) 0.0194(11) -0.0004(9) 0.0077(9) -0.0034(9)
C4 0.0221(13) 0.0252(14) 0.0185(12) 0.0042(10) 0.0071(10) -0.0042(10)
C5 0.0193(12) 0.0213(13) 0.0168(12) 0.0040(10) 0.0042(9) -0.0027(10)
C6 0.0132(11) 0.0184(13) 0.0209(12) 0.0004(10) 0.0041(9) -0.0015(9)
C7 0.0149(10) 0.0182(13) 0.0155(11) 0.0000(10) 0.0038(8) -0.0028(9)
C8 0.0130(10) 0.0185(12) 0.0196(12) -0.0003(10) 0.0030(8) 0.0002(9)
C9 0.0177(10) 0.0207(12) 0.0196(12) 0.0019(11) 0.0048(9) 0.0017(10)
C10 0.0143(11) 0.0317(15) 0.0223(13) 0.0027(11) 0.0091(9) 0.0061(10)
C11 0.0147(10) 0.0200(12) 0.0196(11) -0.0014(11) 0.0040(9) 0.0024(10)
C12 0.0169(12) 0.0179(12) 0.0216(12) -0.0009(10) 0.0058(9) 0.0034(10)
C13 0.0177(12) 0.0243(14) 0.0311(14) -0.0039(11) 0.0076(10) -0.0019(10)
C14 0.0284(13) 0.0278(15) 0.0238(13) -0.0049(11) 0.0086(10) -0.0043(11)
C15 0.0209(12) 0.0231(14) 0.0151(11) 0.0005(10) 0.0040(9) -0.0038(10)
C16 0.0194(12) 0.0260(14) 0.0173(11) 0.0008(10) 0.0027(9) -0.0066(10)
C17 0.0234(13) 0.0241(17) 0.0336(15) 0.0027(11) -0.0018(11) -0.0019(11)
C18 0.0495(18) 0.0337(18) 0.0251(14) -0.0049(13) -0.0023(13) -0.0093(15)
C19 0.0219(12) 0.0164(13) 0.0245(13) 0.0014(9) 0.0022(10) 0.0028(10)
C20 0.0203(12) 0.0291(15) 0.0277(13) -0.0040(11) 0.0108(10) -0.0001(11)
C21 0.0342(14) 0.0347(17) 0.0225(13) -0.0041(12) 0.0050(11) -0.0029(13)
C22 0.0435(16) 0.0272(16) 0.0228(13) 0.0045(12) 0.0071(12) 0.0072(13)
C23 0.0342(15) 0.0290(15) 0.0260(14) -0.0012(12) 0.0149(11) 0.0032(12)

loop_
_atom_type_symbol
_atom_type_description
_atom_type_scat_dispersion_real
_atom_type_scat_dispersion_imag
_atom_type_scat_source
C C 0.0181 0.0091 'International Tables Vol C Tables 4.2.6.8 and 6.1.1.4'
H H 0.0000 0.0000 'International Tables Vol C Tables 4.2.6.8 and 6.1.1.4'
O O 0.0492 0.0322 'International Tables Vol C Tables 4.2.6.8 and 6.1.1.4'
Si Si 0.2541 0.3302 'International Tables Vol C Tables 4.2.6.8 and 6.1.1.4'

loop_
_geom_angle_atom_site_label_1
_geom_angle_atom_site_label_2
_geom_angle_atom_site_label_3
_geom_angle
_geom_angle_site_symmetry_1
_geom_angle_site_symmetry_3
_geom_angle_publ_flag
C9 Si1 C22 106.51(13) . . ?
C9 Si1 C21 107.49(12) . . ?
C22 Si1 C21 110.84(15) . . ?
C9 Si1 C23 109.10(12) . . ?
C22 Si1 C23 112.54(14) . . ?
C21 Si1 C23 110.16(14) . . ?
C10 O1 C1 110.27(18) . . ?
C12 O3 C3 109.11(18) . . ?
C7 O4 C15 109.22(17) . . ?
C17 O5 C16 112.46(19) . . ?
C17 O6 C18 112.1(2) . . ?
C19 O7 C6 113.95(18) . . ?
C19 O8 C20 113.59(19) . . ?
O1 C1 C2 104.85(19) . . ?
O1 C1 H1A 110.8 . . ?
C2 C1 H1A 110.8 . . ?
O1 C1 H1B 110.8 . . ?
C2 C1 H1B 110.8 . . ?
H1A C1 H1B 108.9 . . ?
C11 C2 C1 98.9(2) . . ?
C11 C2 C3 101.86(18) . . ?
C1 C2 C3 117.8(2) . . ?
C11 C2 C7 114.13(19) . . ?
C1 C2 C7 109.63(19) . . ?
C3 C2 C7 113.50(18) . . ?
O3 C3 C4 107.11(19) . . ?
O3 C3 C2 104.56(18) . . ?
C4 C3 C2 118.9(2) . . ?
O3 C3 H3 108.6 . . ?
C4 C3 H3 108.6 . . ?
C2 C3 H3 108.6 . . ?
C5 C4 C3 114.6(2) . . ?
C5 C4 H4A 108.6 . . ?
C3 C4 H4A 108.6 . . ?
C5 C4 H4B 108.6 . . ?
C3 C4 H4B 108.6 . . ?
H4A C4 H4B 107.6 . . ?
C4 C5 C6 107.24(19) . . ?
C4 C5 C15 114.6(2) . . ?
C6 C5 C15 102.72(19) . . ?
C4 C5 H5 110.7 . . ?
C6 C5 H5 110.7 . . ?
C15 C5 H5 110.7 . . ?
O7 C6 C7 109.24(18) . . ?
O7 C6 C5 112.50(19) . . ?
C7 C6 C5 98.87(19) . . ?
O7 C6 H6 111.9 . . ?
C7 C6 H6 111.9 . . ?
C5 C6 H6 111.9 . . ?
O4 C7 C8 109.44(18) . . ?
O4 C7 C6 104.56(17) . . ?
C8 C7 C6 113.0(2) . . ?
O4 C7 C2 108.64(19) . . ?
C8 C7 C2 110.51(18) . . ?
C6 C7 C2 110.43(18) . . ?
C9 C8 C7 174.1(2) . . ?
C8 C9 Si1 170.6(2) . . ?
O2 C10 O1 121.6(2) . . ?
O2 C10 C11 131.8(3) . . ?
O1 C10 C11 106.6(2) . . ?
C12 C11 C10 129.5(2) . . ?
C12 C11 C2 110.7(2) . . ?
C10 C11 C2 109.0(2) . . ?
C11 C12 O3 112.9(2) . . ?
C11 C12 C13 131.4(2) . . ?
O3 C12 C13 115.7(2) . . ?
C12 C13 H13A 109.5 . . ?
C12 C13 H13B 109.5 . . ?
H13A C13 H13B 109.5 . . ?
C12 C13 H13C 109.5 . . ?
H13A C13 H13C 109.5 . . ?
H13B C13 H13C 109.5 . . ?
C15 C14 H14A 109.5 . . ?
C15 C14 H14B 109.5 . . ?
H14A C14 H14B 109.5 . . ?
C15 C14 H14C 109.5 . . ?
H14A C14 H14C 109.5 . . ?
H14B C14 H14C 109.5 . . ?
O4 C15 C14 108.5(2) . . ?
O4 C15 C16 104.92(18) . . ?
C14 C15 C16 109.9(2) . . ?
O4 C15 C5 104.80(18) . . ?
C14 C15 C5 115.8(2) . . ?
C16 C15 C5 112.2(2) . . ?
O5 C16 C15 108.49(19) . . ?
O5 C16 H16A 110.0 . . ?
C15 C16 H16A 110.0 . . ?
O5 C16 H16B 110.0 . . ?
C15 C16 H16B 110.0 . . ?
H16A C16 H16B 108.4 . . ?
O6 C17 O5 113.0(2) . . ?
O6 C17 H17A 109.0 . . ?
O5 C17 H17A 109.0 . . ?
O6 C17 H17B 109.0 . . ?
O5 C17 H17B 109.0 . . ?
H17A C17 H17B 107.8 . . ?
O6 C18 H18A 109.5 . . ?
O6 C18 H18B 109.5 . . ?
H18A C18 H18B 109.5 . . ?
O6 C18 H18C 109.5 . . ?
H18A C18 H18C 109.5 . . ?
H18B C18 H18C 109.5 . . ?
O8 C19 O7 113.1(2) . . ?
O8 C19 H19 123.5 . . ?
O7 C19 H19 123.5 . . ?
O8 C20 H20A 109.5 . . ?
O8 C20 H20B 109.5 . . ?
H20A C20 H20B 109.5 . . ?
O8 C20 H20C 109.5 . . ?
H20A C20 H20C 109.5 . . ?
H20B C20 H20C 109.5 . . ?
Si1 C21 H21A 109.5 . . ?
Si1 C21 H21B 109.5 . . ?
H21A C21 H21B 109.5 . . ?
Si1 C21 H21C 109.5 . . ?
H21A C21 H21C 109.5 . . ?
H21B C21 H21C 109.5 . . ?
Si1 C22 H22A 109.5 . . ?
Si1 C22 H22B 109.5 . . ?
H22A C22 H22B 109.5 . . ?
Si1 C22 H22C 109.5 . . ?
H22A C22 H22C 109.5 . . ?
H22B C22 H22C 109.5 . . ?
Si1 C23 H23A 109.5 . . ?
Si1 C23 H23B 109.5 . . ?
H23A C23 H23B 109.5 . . ?
Si1 C23 H23C 109.5 . . ?
H23A C23 H23C 109.5 . . ?
H23B C23 H23C 109.5 . . ?

loop_
_geom_bond_atom_site_label_1
_geom_bond_atom_site_label_2
_geom_bond_distance
_geom_bond_site_symmetry_2
_geom_bond_publ_flag
Si1 C9 1.842(2) . ?
Si1 C22 1.859(3) . ?
Si1 C21 1.862(3) . ?
Si1 C23 1.867(3) . ?
O1 C10 1.372(4) . ?
O1 C1 1.459(3) . ?
O2 C10 1.200(3) . ?
O3 C12 1.356(3) . ?
O3 C3 1.477(3) . ?
O4 C7 1.442(3) . ?
O4 C15 1.455(3) . ?
O5 C17 1.410(3) . ?
O5 C16 1.428(3) . ?
O6 C17 1.401(3) . ?
O6 C18 1.418(4) . ?
O7 C19 1.416(3) . ?
O7 C6 1.424(3) . ?
O8 C19 1.392(3) . ?
O8 C20 1.426(3) . ?
C1 C2 1.534(4) . ?
C1 H1A 0.9900 . ?
C1 H1B 0.9900 . ?
C2 C11 1.499(3) . ?
C2 C3 1.563(3) . ?
C2 C7 1.573(3) . ?
C3 C4 1.541(3) . ?
C3 H3 1.0000 . ?
C4 C5 1.532(3) . ?
C4 H4A 0.9900 . ?
C4 H4B 0.9900 . ?
C5 C6 1.536(3) . ?
C5 C15 1.546(4) . ?
C5 H5 1.0000 . ?
C6 C7 1.530(3) . ?
C6 H6 1.0000 . ?
C7 C8 1.472(3) . ?
C8 C9 1.204(3) . ?
C10 C11 1.468(3) . ?
C11 C12 1.339(4) . ?
C12 C13 1.480(3) . ?
C13 H13A 0.9800 . ?
C13 H13B 0.9800 . ?
C13 H13C 0.9800 . ?
C14 C15 1.517(4) . ?
C14 H14A 0.9800 . ?
C14 H14B 0.9800 . ?
C14 H14C 0.9800 . ?
C15 C16 1.532(3) . ?
C16 H16A 0.9900 . ?
C16 H16B 0.9900 . ?
C17 H17A 0.9900 . ?
C17 H17B 0.9900 . ?
C18 H18A 0.9800 . ?
C18 H18B 0.9800 . ?
C18 H18C 0.9800 . ?
C19 H19 0.9500 . ?
C20 H20A 0.9800 . ?
C20 H20B 0.9800 . ?
C20 H20C 0.9800 . ?
C21 H21A 0.9800 . ?
C21 H21B 0.9800 . ?
C21 H21C 0.9800 . ?
C22 H22A 0.9800 . ?
C22 H22B 0.9800 . ?
C22 H22C 0.9800 . ?
C23 H23A 0.9800 . ?
C23 H23B 0.9800 . ?
C23 H23C 0.9800 . ?

loop_
_geom_torsion_atom_site_label_1
_geom_torsion_atom_site_label_2
_geom_torsion_atom_site_label_3
_geom_torsion_atom_site_label_4
_geom_torsion
_geom_torsion_site_symmetry_1
_geom_torsion_site_symmetry_2
_geom_torsion_site_symmetry_3
_geom_torsion_site_symmetry_4
_geom_torsion_publ_flag
C10 O1 C1 C2 -25.7(2) . . . . ?
O1 C1 C2 C11 31.1(2) . . . . ?
O1 C1 C2 C3 139.68(19) . . . . ?
O1 C1 C2 C7 -88.6(2) . . . . ?
C12 O3 C3 C4 136.1(2) . . . . ?
C12 O3 C3 C2 9.1(2) . . . . ?
C11 C2 C3 O3 -5.0(2) . . . . ?
C1 C2 C3 O3 -111.8(2) . . . . ?
C7 C2 C3 O3 118.2(2) . . . . ?
C11 C2 C3 C4 -124.3(2) . . . . ?
C1 C2 C3 C4 128.8(2) . . . . ?
C7 C2 C3 C4 -1.2(3) . . . . ?
O3 C3 C4 C5 -122.9(2) . . . . ?
C2 C3 C4 C5 -4.9(3) . . . . ?
C3 C4 C5 C6 46.3(3) . . . . ?
C3 C4 C5 C15 -67.0(3) . . . . ?
C19 O7 C6 C7 145.7(2) . . . . ?
C19 O7 C6 C5 -105.6(2) . . . . ?
C4 C5 C6 O7 164.7(2) . . . . ?
C15 C5 C6 O7 -74.2(2) . . . . ?
C4 C5 C6 C7 -80.1(2) . . . . ?
C15 C5 C6 C7 41.0(2) . . . . ?
C15 O4 C7 C8 149.1(2) . . . . ?
C15 O4 C7 C6 27.7(2) . . . . ?
C15 O4 C7 C2 -90.2(2) . . . . ?
O7 C6 C7 O4 75.3(2) . . . . ?
C5 C6 C7 O4 -42.4(2) . . . . ?
O7 C6 C7 C8 -43.7(2) . . . . ?
C5 C6 C7 C8 -161.38(18) . . . . ?
O7 C6 C7 C2 -168.05(18) . . . . ?
C5 C6 C7 C2 74.3(2) . . . . ?
C11 C2 C7 O4 -164.57(19) . . . . ?
C1 C2 C7 O4 -54.7(2) . . . . ?
C3 C2 C7 O4 79.3(2) . . . . ?
C11 C2 C7 C8 -44.5(3) . . . . ?
C1 C2 C7 C8 65.4(3) . . . . ?
C3 C2 C7 C8 -160.6(2) . . . . ?
C11 C2 C7 C6 81.3(2) . . . . ?
C1 C2 C7 C6 -168.80(19) . . . . ?
C3 C2 C7 C6 -34.8(3) . . . . ?
C1 O1 C10 O2 -171.9(2) . . . . ?
C1 O1 C10 C11 7.8(2) . . . . ?
O2 C10 C11 C12 53.5(4) . . . . ?
O1 C10 C11 C12 -126.2(3) . . . . ?
O2 C10 C11 C2 -166.5(3) . . . . ?
O1 C10 C11 C2 13.8(3) . . . . ?
C1 C2 C11 C12 120.4(2) . . . . ?
C3 C2 C11 C12 -0.6(3) . . . . ?
C7 C2 C11 C12 -123.3(2) . . . . ?
C1 C2 C11 C10 -27.6(2) . . . . ?
C3 C2 C11 C10 -148.58(19) . . . . ?
C7 C2 C11 C10 88.7(2) . . . . ?
C10 C11 C12 O3 146.2(3) . . . . ?
C2 C11 C12 O3 6.7(3) . . . . ?
C10 C11 C12 C13 -31.4(5) . . . . ?
C2 C11 C12 C13 -170.9(3) . . . . ?
C3 O3 C12 C11 -10.2(3) . . . . ?
C3 O3 C12 C13 167.9(2) . . . . ?
C7 O4 C15 C14 123.4(2) . . . . ?
C7 O4 C15 C16 -119.1(2) . . . . ?
C7 O4 C15 C5 -0.8(2) . . . . ?
C4 C5 C15 O4 89.8(2) . . . . ?
C6 C5 C15 O4 -26.1(2) . . . . ?
C4 C5 C15 C14 -29.7(3) . . . . ?
C6 C5 C15 C14 -145.6(2) . . . . ?
C4 C5 C15 C16 -156.9(2) . . . . ?
C6 C5 C15 C16 87.2(2) . . . . ?
C17 O5 C16 C15 -176.9(2) . . . . ?
O4 C15 C16 O5 179.8(2) . . . . ?
C14 C15 C16 O5 -63.7(3) . . . . ?
C5 C15 C16 O5 66.6(3) . . . . ?
C18 O6 C17 O5 -62.9(3) . . . . ?
C16 O5 C17 O6 -62.9(3) . . . . ?
C20 O8 C19 O7 -73.5(3) . . . . ?
C6 O7 C19 O8 -75.4(3) . . . . ?
